data_4501703
loop_
_publ_author_name
'Katrusiak, Andrzej'
'Podsiad\/lo, Marcin'
'Budzianowski, Armand'

_publ_section_title
;
 Association CH&#x00B7;&#x00B7;&#x00B7;\p and No van der Waals Contacts at
 the Lowest Limits of Crystalline Benzene I and II Stability
 Regions&#x2020;
;
_journal_issue 8
_journal_name_full 'Crystal Growth &amp; Design'
_journal_page_first 3461
_journal_paper_doi 10.1021/cg1002594
_journal_volume 10
_journal_year 2010
_chemical_formula_moiety 'C6 H6'
_chemical_formula_sum 'C6 H6'
_chemical_formula_weight 78.11
_chemical_melting_point 279
_chemical_name_common benzene
_chemical_name_systematic
; 
benzene 
;
_space_group_IT_number 14
_symmetry_cell_setting monoclinic
_symmetry_space_group_name_Hall '-P 2ybc'
_symmetry_space_group_name_H-M 'P 1 21/c 1'
_atom_sites_solution_hydrogens geom
_atom_sites_solution_primary direct
_atom_sites_solution_secondary difmap
_audit_creation_method SHELXL-97
_cell_angle_alpha 90.00
_cell_angle_beta 110.59(3)
_cell_angle_gamma 90.00
_cell_formula_units_Z 2
_cell_length_a 5.5146(11)
_cell_length_b 5.4951(11)
_cell_length_c 7.6536(15)
_cell_measurement_reflns_used 915
_cell_measurement_temperature 295(2)
_cell_measurement_theta_max 28.38
_cell_measurement_theta_min 3.95
_cell_volume 217.11(9)
_computing_cell_refinement 'CrysAlisRED (Oxford Diffraction, 2004)'
_computing_data_collection 'CrysAlisCCD (Oxford Diffraction, 2004)'
_computing_data_reduction 'CrysAlisRED (Oxford Diffraction, 2004); REDSHABS (Katrusiak, A.  2003)'
_computing_molecular_graphics 'SHELXTL (Sheldrick, 1990)'
_computing_publication_material 'SHELXL--97 (Sheldrick, 1997)'
_computing_structure_refinement 'SHELXL--97 (Sheldrick, 1997)'
_computing_structure_solution 'SHELXS--97 (Sheldrick, 1997)'
_diffrn_ambient_environment 'diamond-anvil cell'
_diffrn_ambient_pressure 910000
_diffrn_ambient_temperature 295(2)
_diffrn_measured_fraction_theta_full 0.250
_diffrn_measured_fraction_theta_max 0.250
_diffrn_measurement_device_type 'KM-4 CCD'
_diffrn_measurement_method '\f- and \w-scans'
_diffrn_radiation_monochromator graphite
_diffrn_radiation_source 'fine-focus sealed tube'
_diffrn_radiation_type MoK\a
_diffrn_radiation_wavelength 0.71073
_diffrn_reflns_av_R_equivalents 0.0604
_diffrn_reflns_av_sigmaI/netI 0.0205
_diffrn_reflns_limit_h_max 7
_diffrn_reflns_limit_h_min -7
_diffrn_reflns_limit_k_max 2
_diffrn_reflns_limit_k_min -2
_diffrn_reflns_limit_l_max 9
_diffrn_reflns_limit_l_min -9
_diffrn_reflns_number 915
_diffrn_reflns_theta_full 28.38
_diffrn_reflns_theta_max 28.38
_diffrn_reflns_theta_min 3.95
_diffrn_standards_decay_% 0
_diffrn_standards_interval_count 0
_diffrn_standards_number 0
_exptl_absorpt_coefficient_mu 0.067
_exptl_absorpt_correction_T_max 0.95
_exptl_absorpt_correction_T_min 0.55
_exptl_absorpt_correction_type numerical
_exptl_absorpt_process_details
; 
 Correction for absorption of the diamond-anvil cell and the sample 
 were made using program REDSHABS (Katrusiak, A. (2003) REDSHABS. Adam
 Mickiewicz University Pozna\'n; Katrusiak, A. (2004) Z. Kristallogr.
 219, 461-467).
;
_exptl_crystal_colour colourless
_exptl_crystal_density_diffrn 1.195
_exptl_crystal_density_method 'not measured'
_exptl_crystal_description cylinder
_exptl_crystal_F_000 84
_exptl_crystal_size_max 0.40
_exptl_crystal_size_mid 0.40
_exptl_crystal_size_min 0.25
_refine_diff_density_max 0.124
_refine_diff_density_min -0.093
_refine_diff_density_rms 0.033
_refine_ls_extinction_coef 0.6(3)
_refine_ls_extinction_expression Fc^*^=kFc[1+0.001xFc^2^\l^3^/sin(2\q)]^-1/4^
_refine_ls_extinction_method SHELXL
_refine_ls_goodness_of_fit_ref 1.249
_refine_ls_hydrogen_treatment mixed
_refine_ls_matrix_type full
_refine_ls_number_parameters 29
_refine_ls_number_reflns 138
_refine_ls_number_restraints 0
_refine_ls_restrained_S_all 1.249
_refine_ls_R_factor_all 0.0845
_refine_ls_R_factor_gt 0.0804
_refine_ls_shift/su_max 0.000
_refine_ls_shift/su_mean 0.000
_refine_ls_structure_factor_coef Fsqd
_refine_ls_weighting_details 'calc w=1/[\s^2^(Fo^2^)+(0.1071P)^2^+0.1662P] where P=(Fo^2^+2Fc^2^)/3'
_refine_ls_weighting_scheme calc
_refine_ls_wR_factor_gt 0.2225
_refine_ls_wR_factor_ref 0.2266
_reflns_number_gt 124
_reflns_number_total 138
_reflns_threshold_expression >2sigma(I)
_cod_data_source_file cg1002594_si_004.cif
_cod_data_source_block benz2_0.91GPa
_cod_original_cell_volume 217.11(7)
_cod_original_sg_symbol_H-M 'P 21/c'
_cod_database_code 4501703

loop_
_symmetry_equiv_pos_as_xyz
'x, y, z'
'-x, y+1/2, -z+1/2'
'-x, -y, -z'
'x, -y-1/2, z-1/2'

loop_
_atom_site_label
_atom_site_type_symbol
_atom_site_fract_x
_atom_site_fract_y
_atom_site_fract_z
_atom_site_U_iso_or_equiv
_atom_site_adp_type
_atom_site_occupancy
_atom_site_symmetry_multiplicity
_atom_site_calc_flag
_atom_site_refinement_flags
C1 C -0.2557(12) -0.025(3) -0.1131(9) 0.081(9) Uani 1 1 d .
H1 H -0.4289 -0.0396 -0.1886 0.097 Uiso 1 1 calc R
C2 C -0.0805(11) -0.199(3) -0.1203(8) 0.066(7) Uani 1 1 d .
H2 H -0.1341 -0.3309 -0.2007 0.079 Uiso 1 1 calc R
C3 C -0.1754(12) 0.175(3) 0.0071(8) 0.080(9) Uani 1 1 d .
H3 H -0.2952 0.2925 0.0105 0.096 Uiso 1 1 calc R

loop_
_atom_site_aniso_label
_atom_site_aniso_U_11
_atom_site_aniso_U_22
_atom_site_aniso_U_33
_atom_site_aniso_U_23
_atom_site_aniso_U_13
_atom_site_aniso_U_12
C1 0.054(4) 0.13(3) 0.054(5) 0.007(5) 0.015(3) 0.000(5)
C2 0.061(4) 0.07(2) 0.061(4) 0.008(4) 0.019(3) -0.001(5)
C3 0.061(4) 0.12(3) 0.059(6) 0.003(5) 0.023(4) 0.012(5)

loop_
_atom_type_symbol
_atom_type_description
_atom_type_scat_dispersion_real
_atom_type_scat_dispersion_imag
_atom_type_scat_source
C C 0.0033 0.0016 'International Tables Vol C Tables 4.2.6.8 and 6.1.1.4'
H H 0.0000 0.0000 'International Tables Vol C Tables 4.2.6.8 and 6.1.1.4'

loop_
_geom_angle_atom_site_label_1
_geom_angle_atom_site_label_2
_geom_angle_atom_site_label_3
_geom_angle
_geom_angle_site_symmetry_1
_geom_angle_site_symmetry_3
C2 C1 C3 120.5(8) . .
C1 C2 C3 119.2(11) . 3
C2 C3 C1 120.3(11) 3 .

loop_
_geom_bond_atom_site_label_1
_geom_bond_atom_site_label_2
_geom_bond_distance
_geom_bond_site_symmetry_2
C1 C2 1.375(17) .
C1 C3 1.40(2) .
C2 C3 1.378(9) 3
C3 C2 1.378(9) 3

loop_
_geom_torsion_atom_site_label_1
_geom_torsion_atom_site_label_2
_geom_torsion_atom_site_label_3
_geom_torsion_atom_site_label_4
_geom_torsion
_geom_torsion_site_symmetry_4
C3 C1 C2 C3 0.3(16) 3
C2 C1 C3 C2 -0.3(16) 3
